data_7251310
loop_
_publ_author_name
'Alibi, Amin'
'Elleuch, Nour'
'Oueslati, Abderrazek'
'Shova, Sergiu'
'Boujelbene, Mohamed'

_publ_section_title
;
 Synthesis, optical features, and electrical properties of a new
 antimony-based hybrid halide (C8H14N2)[SbCl5]
;
_journal_issue 54
_journal_name_full 'RSC Advances'
_journal_page_first 45840
_journal_page_last 45854
_journal_paper_doi 10.1039/D5RA06615H
_journal_volume 15
_journal_year 2025
_chemical_formula_moiety 'Cl5 Sb, C8 H14 N2'
_chemical_formula_sum 'C8 H14 Cl5 N2 Sb'
_chemical_formula_weight 437.21
_space_group_crystal_system monoclinic
_space_group_IT_number 14
_space_group_name_Hall '-P 2yn'
_space_group_name_H-M_alt 'P 1 21/n 1'
_atom_sites_solution_hydrogens geom
_audit_block_doi 10.5517/ccdc.csd.cc2kz1j4
_audit_creation_date 2024-03-29
_audit_creation_method
;
Olex2 1.5
(compiled 2024.02.16 svn.r378c4104 for OlexSys, GUI svn.r6928)
;
_audit_update_record
;
2024-09-06 deposited with the CCDC.	2025-11-12 downloaded from the CCDC.
;
_cell_angle_alpha 90
_cell_angle_beta 106.920(3)
_cell_angle_gamma 90
_cell_formula_units_Z 4
_cell_length_a 10.8365(3)
_cell_length_b 11.8067(3)
_cell_length_c 12.0281(3)
_cell_measurement_reflns_used 6819
_cell_measurement_temperature 100.15
_cell_measurement_theta_max 30.0
_cell_measurement_theta_min 2.5
_cell_volume 1472.30(7)
_computing_molecular_graphics 'Olex2 1.5 (Dolomanov et al., 2009)'
_computing_publication_material 'Olex2 1.5 (Dolomanov et al., 2009)'
_computing_structure_refinement 'SHELXL 2018/3 (Sheldrick, 2015)'
_diffrn_ambient_temperature 100.15
_diffrn_measured_fraction_theta_full 0.999
_diffrn_measured_fraction_theta_max 0.797
_diffrn_measurement_device_type 'XtaLAB Synergy, Dualflex, HyPix'
_diffrn_measurement_method '\w scans'
_diffrn_radiation_monochromator Mirror
_diffrn_radiation_type MoK\a
_diffrn_radiation_wavelength 0.71073
_diffrn_reflns_av_R_equivalents 0.0261
_diffrn_reflns_av_unetI/netI 0.0322
_diffrn_reflns_Laue_measured_fraction_full 0.999
_diffrn_reflns_Laue_measured_fraction_max 0.797
_diffrn_reflns_limit_h_max 13
_diffrn_reflns_limit_h_min -12
_diffrn_reflns_limit_k_max 16
_diffrn_reflns_limit_k_min -11
_diffrn_reflns_limit_l_max 12
_diffrn_reflns_limit_l_min -15
_diffrn_reflns_number 10523
_diffrn_reflns_point_group_measured_fraction_full 0.999
_diffrn_reflns_point_group_measured_fraction_max 0.797
_diffrn_reflns_theta_full 25.242
_diffrn_reflns_theta_max 30.376
_diffrn_reflns_theta_min 2.472
_diffrn_source 'micro-focus sealed X-ray tube'
_exptl_absorpt_coefficient_mu 2.758
_exptl_crystal_colour 'clear light colourless'
_exptl_crystal_density_diffrn 1.972
_exptl_crystal_description prism
_exptl_crystal_F_000 848
_exptl_crystal_size_max 0.15
_exptl_crystal_size_mid 0.15
_exptl_crystal_size_min 0.1
_refine_diff_density_max 0.478
_refine_diff_density_min -0.495
_refine_diff_density_rms 0.100
_refine_ls_extinction_method none
_refine_ls_goodness_of_fit_ref 1.051
_refine_ls_hydrogen_treatment constr
_refine_ls_matrix_type full
_refine_ls_number_parameters 146
_refine_ls_number_reflns 3533
_refine_ls_number_restraints 0
_refine_ls_restrained_S_all 1.051
_refine_ls_R_factor_all 0.0261
_refine_ls_R_factor_gt 0.0218
_refine_ls_shift/su_max 0.001
_refine_ls_shift/su_mean 0.000
_refine_ls_structure_factor_coef Fsqd
_refine_ls_weighting_details 'w=1/[\s^2^(Fo^2^)+(0.0138P)^2^+0.4328P] where P=(Fo^2^+2Fc^2^)/3'
_refine_ls_weighting_scheme calc
_refine_ls_wR_factor_gt 0.0420
_refine_ls_wR_factor_ref 0.0444
_reflns_Friedel_coverage 0.000
_reflns_number_gt 3198
_reflns_number_total 3533
_reflns_threshold_expression 'I > 2\s(I)'
_cod_data_source_file d5ra06615h2.cif
_cod_data_source_block shs_556_mobo_auto
_cod_original_cell_volume 1472.31(7)
_cod_database_code 7251310
_shelx_shelxl_version_number 2018/3
_shelx_space_group_comment
;
The symmetry employed for this shelxl refinement is uniquely defined
by the following loop, which should always be used as a source of
symmetry information in preference to the above space-group names.
They are only intended as comments.
;
_olex2_refinement_description
;
1. Fixed Uiso
 At 1.2 times of:
  All C(H) groups, All C(H,H) groups, All N(H) groups, All N(H,H) groups
 At 1.5 times of:
  All C(H,H,H) groups
2.a Secondary CH2 refined with riding coordinates:
 N2(H2A,H2B), C6(H6A,H6B), C7(H7A,H7B)
2.b Aromatic/amide H refined with riding coordinates:
 N1(H1), C1(H1A), C2(H2), C4(H4), C5(H5)
2.c Idealised Me refined as rotating group:
 C8(H8A,H8B,H8C)
;
_olex2_submission_special_instructions 'No special instructions were received'
_publcif_funding_html
;
;

loop_
_space_group_symop_operation_xyz
'x, y, z'
'-x+1/2, y+1/2, -z+1/2'
'-x, -y, -z'
'x-1/2, -y-1/2, z-1/2'

loop_
_atom_site_label
_atom_site_type_symbol
_atom_site_fract_x
_atom_site_fract_y
_atom_site_fract_z
_atom_site_U_iso_or_equiv
_atom_site_adp_type
_atom_site_occupancy
_atom_site_site_symmetry_order
_atom_site_calc_flag
_atom_site_refinement_flags_posn
_atom_site_refinement_flags_adp
_atom_site_refinement_flags_occupancy
_atom_site_disorder_assembly
_atom_site_disorder_group
Sb1 Sb 0.52588(2) 0.48666(2) 0.34826(2) 0.01165(5) Uani 1 1 d . . . . .
Cl1 Cl 0.38905(6) 0.38713(4) 0.17947(4) 0.01784(12) Uani 1 1 d . . . . .
Cl2 Cl 0.70719(6) 0.33591(4) 0.35403(5) 0.01717(12) Uani 1 1 d . . . . .
Cl3 Cl 0.35232(6) 0.64698(4) 0.30780(5) 0.02122(13) Uani 1 1 d . . . . .
Cl4 Cl 0.62614(5) 0.59689(4) 0.22820(4) 0.01591(11) Uani 1 1 d . . . . .
Cl5 Cl 0.66092(6) 0.64358(4) 0.53859(4) 0.01762(12) Uani 1 1 d . . . . .
N1 N 0.4117(2) 1.03734(14) 0.30768(16) 0.0173(4) Uani 1 1 d . . . . .
H1 H 0.334447 1.066170 0.276745 0.021 Uiso 1 1 calc R U . . .
N2 N 0.81256(18) 0.79198(13) 0.41481(15) 0.0128(4) Uani 1 1 d . . . . .
H2A H 0.810854 0.802526 0.339439 0.015 Uiso 1 1 calc R U . . .
H2B H 0.749605 0.741323 0.415846 0.015 Uiso 1 1 calc R U . . .
C1 C 0.4330(2) 0.92961(17) 0.28389(19) 0.0186(5) Uani 1 1 d . . . . .
H1A H 0.365794 0.885756 0.234229 0.022 Uiso 1 1 calc R U . . .
C2 C 0.5534(2) 0.88279(17) 0.33207(19) 0.0173(5) Uani 1 1 d . . . . .
H2 H 0.569057 0.806286 0.315799 0.021 Uiso 1 1 calc R U . . .
C3 C 0.6520(2) 0.94736(16) 0.40452(18) 0.0140(4) Uani 1 1 d . . . . .
C4 C 0.6249(2) 1.05996(17) 0.42612(19) 0.0164(5) Uani 1 1 d . . . . .
H4 H 0.690408 1.106211 0.474748 0.020 Uiso 1 1 calc R U . . .
C5 C 0.5036(2) 1.10341(17) 0.37694(19) 0.0182(5) Uani 1 1 d . . . . .
H5 H 0.484741 1.179540 0.391735 0.022 Uiso 1 1 calc R U . . .
C6 C 0.7844(2) 0.90155(16) 0.46347(18) 0.0148(5) Uani 1 1 d . . . . .
H6A H 0.849324 0.958081 0.456714 0.018 Uiso 1 1 calc R U . . .
H6B H 0.793481 0.891255 0.547152 0.018 Uiso 1 1 calc R U . . .
C7 C 0.9409(2) 0.74353(17) 0.48076(19) 0.0160(5) Uani 1 1 d . . . . .
H7A H 0.941244 0.725368 0.561194 0.019 Uiso 1 1 calc R U . . .
H7B H 1.009727 0.799842 0.484499 0.019 Uiso 1 1 calc R U . . .
C8 C 0.9665(2) 0.63720(18) 0.4206(2) 0.0230(5) Uani 1 1 d . . . . .
H8A H 0.963063 0.655062 0.340204 0.034 Uiso 1 1 calc R U . . .
H8B H 0.900990 0.580161 0.421057 0.034 Uiso 1 1 calc R U . . .
H8C H 1.052158 0.607570 0.461705 0.034 Uiso 1 1 calc R U . . .

loop_
_atom_site_aniso_label
_atom_site_aniso_U_11
_atom_site_aniso_U_22
_atom_site_aniso_U_33
_atom_site_aniso_U_23
_atom_site_aniso_U_13
_atom_site_aniso_U_12
Sb1 0.01224(9) 0.01155(8) 0.01109(8) -0.00053(5) 0.00331(6) -0.00105(5)
Cl1 0.0181(3) 0.0189(3) 0.0141(3) -0.00302(18) 0.0007(2) -0.0026(2)
Cl2 0.0183(3) 0.0169(2) 0.0153(3) 0.00011(18) 0.0033(2) 0.00418(19)
Cl3 0.0138(3) 0.0146(3) 0.0337(3) -0.0027(2) 0.0044(2) 0.00021(19)
Cl4 0.0185(3) 0.0159(2) 0.0147(3) 0.00115(17) 0.0070(2) -0.00216(19)
Cl5 0.0186(3) 0.0188(3) 0.0146(3) 0.00037(18) 0.0035(2) -0.0055(2)
N1 0.0136(11) 0.0202(9) 0.0188(10) 0.0032(7) 0.0055(8) 0.0026(7)
N2 0.0128(10) 0.0139(8) 0.0117(9) 0.0001(6) 0.0037(8) -0.0019(7)
C1 0.0183(14) 0.0200(11) 0.0167(12) -0.0011(8) 0.0038(10) -0.0016(9)
C2 0.0175(13) 0.0157(11) 0.0175(12) -0.0023(8) 0.0035(10) -0.0022(8)
C3 0.0171(13) 0.0134(10) 0.0125(11) 0.0029(7) 0.0060(9) -0.0005(8)
C4 0.0187(13) 0.0155(10) 0.0145(11) 0.0002(8) 0.0038(10) -0.0021(8)
C5 0.0223(14) 0.0147(10) 0.0190(12) 0.0029(8) 0.0082(10) -0.0004(9)
C6 0.0172(13) 0.0122(10) 0.0147(11) -0.0024(7) 0.0042(9) -0.0013(8)
C7 0.0110(12) 0.0195(11) 0.0165(12) 0.0019(8) 0.0026(9) 0.0001(8)
C8 0.0178(14) 0.0218(12) 0.0255(13) -0.0005(9) 0.0005(11) 0.0057(9)

loop_
_atom_type_symbol
_atom_type_description
_atom_type_scat_dispersion_real
_atom_type_scat_dispersion_imag
_atom_type_scat_source
C C 0.0033 0.0016 'International Tables Vol C Tables 4.2.6.8 and 6.1.1.4'
H H 0.0000 0.0000 'International Tables Vol C Tables 4.2.6.8 and 6.1.1.4'
Cl Cl 0.1484 0.1585 'International Tables Vol C Tables 4.2.6.8 and 6.1.1.4'
N N 0.0061 0.0033 'International Tables Vol C Tables 4.2.6.8 and 6.1.1.4'
Sb Sb -0.5866 1.5461 'International Tables Vol C Tables 4.2.6.8 and 6.1.1.4'

loop_
_citation_id
_citation_doi
_citation_year
1 10.1016/j.molstruc.2024.140857 2025

loop_
_geom_angle_atom_site_label_1
_geom_angle_atom_site_label_2
_geom_angle_atom_site_label_3
_geom_angle
_geom_angle_site_symmetry_1
_geom_angle_site_symmetry_3
_geom_angle_publ_flag
Cl1 Sb1 Cl2 87.966(18) . . ?
Cl1 Sb1 Cl3 87.919(18) . . ?
Cl1 Sb1 Cl5 169.572(17) . . ?
Cl2 Sb1 Cl5 101.777(17) . . ?
Cl3 Sb1 Cl2 169.894(19) . . ?
Cl3 Sb1 Cl5 81.863(17) . . ?
Cl4 Sb1 Cl1 91.837(19) . . ?
Cl4 Sb1 Cl2 85.315(18) . . ?
Cl4 Sb1 Cl3 85.596(19) . . ?
Cl4 Sb1 Cl5 85.340(16) . . ?
C1 N1 H1 118.6 . . ?
C1 N1 C5 122.7(2) . . ?
C5 N1 H1 118.6 . . ?
H2A N2 H2B 107.8 . . ?
C6 N2 H2A 109.0 . . ?
C6 N2 H2B 109.0 . . ?
C6 N2 C7 112.85(16) . . ?
C7 N2 H2A 109.0 . . ?
C7 N2 H2B 109.0 . . ?
N1 C1 H1A 120.3 . . ?
N1 C1 C2 119.5(2) . . ?
C2 C1 H1A 120.3 . . ?
C1 C2 H2 119.9 . . ?
C1 C2 C3 120.2(2) . . ?
C3 C2 H2 119.9 . . ?
C2 C3 C4 118.1(2) . . ?
C2 C3 C6 123.44(18) . . ?
C4 C3 C6 118.42(19) . . ?
C3 C4 H4 120.0 . . ?
C5 C4 C3 120.0(2) . . ?
C5 C4 H4 120.0 . . ?
N1 C5 C4 119.5(2) . . ?
N1 C5 H5 120.2 . . ?
C4 C5 H5 120.2 . . ?
N2 C6 C3 113.83(17) . . ?
N2 C6 H6A 108.8 . . ?
N2 C6 H6B 108.8 . . ?
C3 C6 H6A 108.8 . . ?
C3 C6 H6B 108.8 . . ?
H6A C6 H6B 107.7 . . ?
N2 C7 H7A 109.8 . . ?
N2 C7 H7B 109.8 . . ?
N2 C7 C8 109.53(17) . . ?
H7A C7 H7B 108.2 . . ?
C8 C7 H7A 109.8 . . ?
C8 C7 H7B 109.8 . . ?
C7 C8 H8A 109.5 . . ?
C7 C8 H8B 109.5 . . ?
C7 C8 H8C 109.5 . . ?
H8A C8 H8B 109.5 . . ?
H8A C8 H8C 109.5 . . ?
H8B C8 H8C 109.5 . . ?

loop_
_geom_bond_atom_site_label_1
_geom_bond_atom_site_label_2
_geom_bond_distance
_geom_bond_site_symmetry_2
_geom_bond_publ_flag
Sb1 Cl1 2.4390(5) . ?
Sb1 Cl2 2.6370(5) . ?
Sb1 Cl3 2.6124(5) . ?
Sb1 Cl4 2.4234(5) . ?
Sb1 Cl5 2.9774(5) . ?
N1 H1 0.8800 . ?
N1 C1 1.338(3) . ?
N1 C5 1.346(3) . ?
N2 H2A 0.9100 . ?
N2 H2B 0.9100 . ?
N2 C6 1.488(2) . ?
N2 C7 1.500(3) . ?
C1 H1A 0.9500 . ?
C1 C2 1.379(3) . ?
C2 H2 0.9500 . ?
C2 C3 1.393(3) . ?
C3 C4 1.402(3) . ?
C3 C6 1.504(3) . ?
C4 H4 0.9500 . ?
C4 C5 1.374(3) . ?
C5 H5 0.9500 . ?
C6 H6A 0.9900 . ?
C6 H6B 0.9900 . ?
C7 H7A 0.9900 . ?
C7 H7B 0.9900 . ?
C7 C8 1.514(3) . ?
C8 H8A 0.9800 . ?
C8 H8B 0.9800 . ?
C8 H8C 0.9800 . ?

loop_
_geom_hbond_atom_site_label_D
_geom_hbond_atom_site_label_H
_geom_hbond_atom_site_label_A
_geom_hbond_distance_DH
_geom_hbond_distance_HA
_geom_hbond_distance_DA
_geom_hbond_angle_DHA
_geom_hbond_site_symmetry_A
_geom_hbond_publ_flag
N1 H1 Cl3 0.88 2.20 3.079(2) 175.8 2 yes
N2 H2A Cl2 0.91 2.31 3.2200(18) 176.0 2_655 yes
N2 H2B Cl4 0.91 2.83 3.4330(17) 124.5 . yes
N2 H2B Cl5 0.91 2.29 3.0676(19) 142.7 . yes

loop_
_geom_torsion_atom_site_label_1
_geom_torsion_atom_site_label_2
_geom_torsion_atom_site_label_3
_geom_torsion_atom_site_label_4
_geom_torsion
_geom_torsion_site_symmetry_1
_geom_torsion_site_symmetry_2
_geom_torsion_site_symmetry_3
_geom_torsion_site_symmetry_4
_geom_torsion_publ_flag
N1 C1 C2 C3 -0.2(3) . . . . ?
C1 N1 C5 C4 0.0(3) . . . . ?
C1 C2 C3 C4 -0.1(3) . . . . ?
C1 C2 C3 C6 177.9(2) . . . . ?
C2 C3 C4 C5 0.4(3) . . . . ?
C2 C3 C6 N2 15.1(3) . . . . ?
C3 C4 C5 N1 -0.4(3) . . . . ?
C4 C3 C6 N2 -166.80(18) . . . . ?
C5 N1 C1 C2 0.3(3) . . . . ?
C6 N2 C7 C8 -175.75(18) . . . . ?
C6 C3 C4 C5 -177.7(2) . . . . ?
C7 N2 C6 C3 -175.55(17) . . . . ?
